data_7103300
loop_
_publ_author_name
'Hou, Bao-Yong'
'Zheng, Qi-Yu'
'Wang, De-Xian'
'Huang, Zhi-Tang'
'Wang, Mei-Xiang'

_publ_section_title
;
 Highly efficient construction of large molecular cavity using
 1,3-alternate tetraoxacalix[2]arene[2]triazine as a platform.
;
_journal_issue 33
_journal_name_full 'Chemical communications (Cambridge, England)'
_journal_page_first 3864
_journal_page_last 3866
_journal_paper_doi 10.1039/b805293j
_journal_year 2008
_chemical_formula_moiety 'C76 H60 N16 O16'
_chemical_formula_sum 'C76 H60 N16 O16'
_chemical_formula_weight 1452.51
_chemical_melting_point_gt 573.15
_chemical_name_common bistetraoxacalix(2)arene(2)trizine
_chemical_name_systematic
;
?
;
_space_group_IT_number 2
_symmetry_cell_setting triclinic
_symmetry_space_group_name_Hall '-P 1'
_symmetry_space_group_name_H-M 'P -1'
_atom_sites_solution_hydrogens geom
_atom_sites_solution_primary direct
_atom_sites_solution_secondary difmap
_audit_creation_method SHELXL-97
_cell_angle_alpha 101.255(5)
_cell_angle_beta 98.513(5)
_cell_angle_gamma 96.039(5)
_cell_formula_units_Z 2
_cell_length_a 14.117(5)
_cell_length_b 15.736(5)
_cell_length_c 20.905(5)
_cell_measurement_temperature 296(2)
_cell_volume 4461(2)
_computing_structure_refinement 'SHELXL-97 (Sheldrick, 1997)'
_diffrn_ambient_temperature 296(2)
_diffrn_measured_fraction_theta_full 0.981
_diffrn_measured_fraction_theta_max 0.981
_diffrn_radiation_monochromator graphite
_diffrn_radiation_source 'fine-focus sealed tube'
_diffrn_radiation_type MoK\a
_diffrn_radiation_wavelength 0.71069
_diffrn_reflns_av_R_equivalents 0.0000
_diffrn_reflns_av_sigmaI/netI 0.0759
_diffrn_reflns_limit_h_max 17
_diffrn_reflns_limit_h_min 0
_diffrn_reflns_limit_k_max 19
_diffrn_reflns_limit_k_min -19
_diffrn_reflns_limit_l_max 25
_diffrn_reflns_limit_l_min -25
_diffrn_reflns_number 17233
_diffrn_reflns_theta_full 26.00
_diffrn_reflns_theta_max 26.00
_diffrn_reflns_theta_min 1.01
_exptl_absorpt_coefficient_mu 0.078
_exptl_absorpt_correction_T_max 0.9922
_exptl_absorpt_correction_T_min 0.9922
_exptl_absorpt_correction_type empirical
_exptl_absorpt_process_details abscor
_exptl_crystal_density_diffrn 1.082
_exptl_crystal_density_method 'not measured'
_exptl_crystal_F_000 1512
_exptl_crystal_size_max 0.10
_exptl_crystal_size_mid 0.10
_exptl_crystal_size_min 0.10
_refine_diff_density_max 0.373
_refine_diff_density_min -0.425
_refine_diff_density_rms 0.100
_refine_ls_extinction_method none
_refine_ls_goodness_of_fit_ref 0.945
_refine_ls_hydrogen_treatment constr
_refine_ls_matrix_type full
_refine_ls_number_parameters 1005
_refine_ls_number_reflns 17233
_refine_ls_number_restraints 448
_refine_ls_restrained_S_all 0.943
_refine_ls_R_factor_all 0.1462
_refine_ls_R_factor_gt 0.0787
_refine_ls_shift/su_max 0.007
_refine_ls_shift/su_mean 0.000
_refine_ls_structure_factor_coef Fsqd
_refine_ls_weighting_details 'calc w=1/[\s^2^(Fo^2^)+(0.1414P)^2^+0.0000P] where P=(Fo^2^+2Fc^2^)/3'
_refine_ls_weighting_scheme calc
_refine_ls_wR_factor_gt 0.2229
_refine_ls_wR_factor_ref 0.2495
_reflns_number_gt 7760
_reflns_number_total 17233
_reflns_threshold_expression >2sigma(I)
_cod_data_source_file b805293j.txt
_cod_data_source_block hby0801
_cod_depositor_comments
;
The following automatic conversions were performed:
'_symmetry_cell_setting' value 'Triclinic' changed to 'triclinic'
according to '/home/saulius/struct/CIF-dictionaries/cif_core.dic'
dictionary named 'cif_core.dic' version 2.4.1 from 2010-06-29.

Automatic conversion script
Id: cif_fix_enum 1527 2010-12-29 10:47:43Z saulius 

The following automatic conversions were performed:

'_chemical_melting_point' tag was changed to
'_chemical_melting_point_gt' since the value was specified 'more
than' ('>') a certain temperature. The value '>300C' was changed to
'573.15' - it was converted from degrees Celsius(C) to Kelvins(K).

Automatic conversion script
Id: cif_fix_values 1646 2011-03-28 12:23:43Z adriana 
;
_cod_database_code 7103300

loop_
_symmetry_equiv_pos_as_xyz
'x, y, z'
'-x, -y, -z'

loop_
_atom_site_label
_atom_site_type_symbol
_atom_site_fract_x
_atom_site_fract_y
_atom_site_fract_z
_atom_site_U_iso_or_equiv
_atom_site_adp_type
_atom_site_occupancy
_atom_site_symmetry_multiplicity
_atom_site_calc_flag
_atom_site_refinement_flags
_atom_site_disorder_assembly
_atom_site_disorder_group
O1A O 0.8848(12) 0.7987(13) 0.6988(7) 0.084(3) Uani 0.532(6) 1 d PU A 1
O1B O 0.8986(16) 0.7957(15) 0.7184(11) 0.126(5) Uani 0.468(6) 1 d PU A 2
O2 O 0.7715(3) 0.8492(2) 0.7522(3) 0.163(2) Uani 1 1 d . A .
O3 O 1.1017(2) 0.71074(18) 1.00461(14) 0.0862(9) Uani 1 1 d . . .
O4 O 0.9809(3) 0.7199(2) 1.06132(18) 0.1204(14) Uani 1 1 d . . .
O5 O 0.81502(18) 0.47792(16) 0.65536(13) 0.0674(7) Uani 1 1 d . . .
O6 O 0.57846(16) 0.57490(17) 0.78396(15) 0.0714(7) Uani 1 1 d . . .
O7 O 0.73715(16) 0.45886(18) 0.94550(13) 0.0702(7) Uani 1 1 d . . .
O8 O 1.01089(16) 0.43299(17) 0.83661(13) 0.0713(7) Uani 1 1 d . . .
O9 O 0.37978(19) 0.12871(17) 0.62331(12) 0.0703(7) Uani 1 1 d . . .
O10 O 0.67976(16) 0.01744(17) 0.60411(12) 0.0688(7) Uani 1 1 d . . .
O11 O 0.72816(16) 0.05676(17) 0.82978(12) 0.0681(7) Uani 1 1 d . . .
O12 O 0.40079(19) 0.10422(16) 0.83916(13) 0.0667(7) Uani 1 1 d . . .
O13 O 0.2889(2) -0.1797(2) 0.4902(2) 0.1264(15) Uani 1 1 d . . .
O14 O 0.4307(2) -0.21824(18) 0.47222(14) 0.0888(9) Uani 1 1 d . . .
O15 O 0.5550(2) -0.2275(2) 0.85953(19) 0.1013(11) Uani 1 1 d . . .
O16 O 0.4018(2) -0.21358(17) 0.82649(18) 0.0904(9) Uani 1 1 d . C .
N1 N 0.90701(19) 0.45824(17) 0.74992(15) 0.0559(7) Uani 1 1 d . . .
N2 N 1.00748(19) 0.34632(18) 0.73799(15) 0.0595(8) Uani 1 1 d . . .
N3 N 0.9061(2) 0.37114(19) 0.64362(15) 0.0596(8) Uani 1 1 d . . .
N4 N 0.66529(19) 0.52101(19) 0.86354(16) 0.0615(8) Uani 1 1 d . . .
N5 N 0.49317(19) 0.50327(19) 0.84295(17) 0.0626(8) Uani 1 1 d . . .
N6 N 0.5762(2) 0.43771(19) 0.92417(16) 0.0630(8) Uani 1 1 d . . .
N7 N 0.41146(19) 0.42547(19) 0.90492(16) 0.0606(8) Uani 1 1 d . . .
N8 N 0.2779(2) 0.3328(2) 0.77145(17) 0.0646(8) Uani 1 1 d . . .
N9 N 0.9948(2) 0.2567(2) 0.63535(15) 0.0648(8) Uani 1 1 d . . .
N10 N 0.97643(19) 0.1240(2) 0.72814(15) 0.0633(8) Uani 1 1 d . . .
N11 N 0.3279(2) 0.22925(19) 0.69513(16) 0.0622(8) Uani 1 1 d . . .
N12 N 0.3368(2) 0.21642(18) 0.80738(16) 0.0585(8) Uani 1 1 d . . .
N13 N 0.3969(2) 0.11135(18) 0.73056(16) 0.0590(8) Uani 1 1 d . . .
N14 N 0.8501(2) 0.09285(19) 0.78048(15) 0.0597(8) Uani 1 1 d . . .
N15 N 0.69497(19) 0.03517(18) 0.71678(14) 0.0565(7) Uani 1 1 d . . .
N16 N 0.82648(19) 0.06903(18) 0.66273(14) 0.0573(7) Uani 1 1 d . . .
C1A C 1.0301(7) 0.8818(7) 0.6911(6) 0.145(3) Uani 0.532(6) 1 d PGU A 1
C2A C 1.1049(8) 0.8734(8) 0.7399(5) 0.145(3) Uani 0.532(6) 1 d PGU A 1
H2A H 1.0929 0.8708 0.7821 0.174 Uiso 0.532(6) 1 calc PR A 1
C3A C 1.1975(7) 0.8689(9) 0.7255(6) 0.200(6) Uani 0.532(6) 1 d PGU A 1
H3A H 1.2475 0.8633 0.7581 0.240 Uiso 0.532(6) 1 calc PR A 1
C4A C 1.2154(8) 0.8728(9) 0.6625(7) 0.203(6) Uani 0.532(6) 1 d PGU A 1
H4A H 1.2774 0.8698 0.6529 0.243 Uiso 0.532(6) 1 calc PR A 1
C5A C 1.1406(11) 0.8811(8) 0.6137(5) 0.175(6) Uani 0.532(6) 1 d PGU A 1
H5A H 1.1526 0.8837 0.5715 0.210 Uiso 0.532(6) 1 calc PR A 1
C6A C 1.0480(9) 0.8857(8) 0.6281(6) 0.137(4) Uani 0.532(6) 1 d PGU A 1
H6A H 0.9980 0.8913 0.5955 0.164 Uiso 0.532(6) 1 calc PR A 1
C1B C 1.0295(6) 0.8851(6) 0.6931(6) 0.111(3) Uani 0.468(6) 1 d PGU A 2
C2B C 1.0992(8) 0.9353(5) 0.7443(5) 0.111(3) Uani 0.468(6) 1 d PGU A 2
H2B H 1.0809 0.9659 0.7822 0.134 Uiso 0.468(6) 1 calc PR A 2
C3B C 1.1965(7) 0.9399(7) 0.7387(7) 0.160(5) Uani 0.468(6) 1 d PGU A 2
H3B H 1.2432 0.9736 0.7730 0.191 Uiso 0.468(6) 1 calc PR A 2
C4B C 1.2240(8) 0.8943(9) 0.6821(8) 0.189(7) Uani 0.468(6) 1 d PGU A 2
H4B H 1.2890 0.8974 0.6784 0.227 Uiso 0.468(6) 1 calc PR A 2
C5B C 1.1542(11) 0.8440(9) 0.6309(6) 0.183(6) Uani 0.468(6) 1 d PGU A 2
H5B H 1.1726 0.8135 0.5930 0.220 Uiso 0.468(6) 1 calc PR A 2
C6B C 1.0570(10) 0.8394(8) 0.6365(5) 0.149(6) Uani 0.468(6) 1 d PGU A 2
H6B H 1.0103 0.8058 0.6023 0.179 Uiso 0.468(6) 1 calc PR A 2
C7A C 0.9217(19) 0.887(2) 0.6946(14) 0.118(5) Uani 0.468(6) 1 d PU A 1
H7A H 0.9143 0.9296 0.7333 0.141 Uiso 0.468(6) 1 calc PR A 1
H7B H 0.8888 0.9026 0.6552 0.141 Uiso 0.468(6) 1 calc PR A 1
C7B C 0.9353(17) 0.8849(17) 0.7129(15) 0.126(5) Uani 0.468(6) 1 d PU A 2
H7C H 0.8907 0.9040 0.6804 0.151 Uiso 0.468(6) 1 calc PR A 2
H7D H 0.9403 0.9251 0.7552 0.151 Uiso 0.468(6) 1 calc PR A 2
C8 C 0.8092(4) 0.7880(3) 0.7301(3) 0.1020(17) Uani 1 1 d . . .
C9 C 0.7751(3) 0.6960(2) 0.7301(2) 0.0768(12) Uani 1 1 d . A .
C10 C 0.8155(3) 0.6288(2) 0.6954(2) 0.0721(11) Uani 1 1 d . . .
H10 H 0.8659 0.6408 0.6731 0.087 Uiso 1 1 calc R A .
C11 C 0.7794(3) 0.5442(2) 0.6948(2) 0.0613(9) Uani 1 1 d . A .
C12 C 0.7031(3) 0.5251(2) 0.7247(2) 0.0631(10) Uani 1 1 d . . .
H12 H 0.6785 0.4673 0.7226 0.076 Uiso 1 1 calc R A .
C13 C 0.6630(2) 0.5923(2) 0.7581(2) 0.0631(10) Uani 1 1 d . A .
C14 C 0.6978(3) 0.6784(2) 0.7617(2) 0.0783(12) Uani 1 1 d . . .
H14 H 0.6703 0.7235 0.7847 0.094 Uiso 1 1 calc R A .
C15 C 0.9675(2) 0.6011(2) 0.96959(18) 0.0591(9) Uani 1 1 d . . .
C16 C 1.0109(2) 0.5572(2) 0.92194(17) 0.0568(9) Uani 1 1 d . . .
H16 H 1.0732 0.5780 0.9175 0.068 Uiso 1 1 calc R . .
C17 C 0.9618(2) 0.4817(2) 0.88032(17) 0.0599(9) Uani 1 1 d . . .
C18 C 0.8695(2) 0.4490(2) 0.88627(18) 0.0618(10) Uani 1 1 d . . .
H18 H 0.8370 0.3974 0.8586 0.074 Uiso 1 1 calc R . .
C19 C 0.8278(2) 0.4950(2) 0.93406(18) 0.0578(9) Uani 1 1 d . . .
C20 C 0.8740(2) 0.5705(2) 0.97601(18) 0.0630(10) Uani 1 1 d . . .
H20 H 0.8437 0.6007 1.0082 0.076 Uiso 1 1 calc R . .
C21 C 1.0157(3) 0.6833(3) 1.0169(2) 0.0945(11) Uani 1 1 d . . .
C22 C 1.1529(3) 0.7892(3) 1.0500(2) 0.0945(11) Uani 1 1 d . . .
H22A H 1.1654 0.7789 1.0945 0.113 Uiso 1 1 calc R . .
H22B H 1.1142 0.8366 1.0501 0.113 Uiso 1 1 calc R . .
C23 C 1.2456(2) 0.8125(2) 1.02778(15) 0.0808(13) Uani 1 1 d G . .
C24 C 1.3165(3) 0.75762(19) 1.02954(17) 0.1027(16) Uani 1 1 d G . .
H24 H 1.3042 0.7041 1.0415 0.123 Uiso 1 1 calc R . .
C25 C 1.4059(3) 0.7827(3) 1.01348(19) 0.128(2) Uani 1 1 d G . .
H25 H 1.4533 0.7460 1.0147 0.153 Uiso 1 1 calc R . .
C26 C 1.4243(2) 0.8627(3) 0.99566(18) 0.128(2) Uani 1 1 d G . .
H26 H 1.4841 0.8794 0.9849 0.153 Uiso 1 1 calc R . .
C27 C 1.3534(3) 0.9175(2) 0.99390(17) 0.1132(19) Uani 1 1 d G . .
H27 H 1.3658 0.9710 0.9820 0.136 Uiso 1 1 calc R . .
C28 C 1.2641(3) 0.8924(2) 1.00996(16) 0.0904(14) Uani 1 1 d G . .
H28 H 1.2166 0.9291 1.0088 0.109 Uiso 1 1 calc R . .
C29 C 0.9720(2) 0.4116(2) 0.77143(18) 0.0555(9) Uani 1 1 d . . .
C30 C 0.9692(2) 0.3266(2) 0.67318(19) 0.0565(9) Uani 1 1 d . . .
C31 C 0.8787(2) 0.4339(2) 0.68492(19) 0.0558(9) Uani 1 1 d . . .
C32 C 0.5808(2) 0.5306(2) 0.8330(2) 0.0602(10) Uani 1 1 d . . .
C33 C 0.4955(2) 0.4560(2) 0.8905(2) 0.0587(9) Uani 1 1 d . . .
C34 C 0.6561(2) 0.4734(2) 0.90871(19) 0.0582(9) Uani 1 1 d . . .
C35 C 0.9527(4) 0.2295(3) 0.5645(2) 0.1003(16) Uani 1 1 d . . .
H35A H 0.9792 0.1788 0.5450 0.150 Uiso 1 1 calc R . .
H35B H 0.9677 0.2762 0.5427 0.150 Uiso 1 1 calc R . .
H35C H 0.8838 0.2156 0.5597 0.150 Uiso 1 1 calc R . .
C36 C 1.0658(2) 0.2071(2) 0.6609(2) 0.0643(10) Uani 1 1 d . . .
H36A H 1.1008 0.2408 0.7033 0.077 Uiso 1 1 calc R . .
H36B H 1.1118 0.1985 0.6309 0.077 Uiso 1 1 calc R . .
C37 C 1.0233(3) 0.1189(2) 0.6700(2) 0.0675(10) Uani 1 1 d . . .
H37A H 0.9763 0.0907 0.6309 0.081 Uiso 1 1 calc R . .
H37B H 1.0744 0.0826 0.6739 0.081 Uiso 1 1 calc R . .
C38 C 1.0397(3) 0.1533(3) 0.7928(2) 0.0875(14) Uani 1 1 d . . .
H38A H 1.1040 0.1723 0.7866 0.131 Uiso 1 1 calc R . .
H38B H 1.0410 0.1059 0.8155 0.131 Uiso 1 1 calc R . .
H38C H 1.0156 0.2011 0.8186 0.131 Uiso 1 1 calc R . .
C39 C 0.4091(3) 0.3742(3) 0.9537(2) 0.0886(14) Uani 1 1 d . . .
H39A H 0.3432 0.3578 0.9579 0.133 Uiso 1 1 calc R . .
H39B H 0.4443 0.4076 0.9954 0.133 Uiso 1 1 calc R . .
H39C H 0.4382 0.3225 0.9408 0.133 Uiso 1 1 calc R . .
C40 C 0.3183(2) 0.4455(2) 0.8761(2) 0.0708(11) Uani 1 1 d . . .
H40A H 0.3293 0.4875 0.8487 0.085 Uiso 1 1 calc R . .
H40B H 0.2872 0.4729 0.9115 0.085 Uiso 1 1 calc R . .
C41 C 0.2505(2) 0.3667(2) 0.8345(2) 0.0647(10) Uani 1 1 d . . .
H41A H 0.2481 0.3208 0.8594 0.078 Uiso 1 1 calc R . .
H41B H 0.1859 0.3827 0.8266 0.078 Uiso 1 1 calc R . .
C42 C 0.2648(3) 0.3859(3) 0.7223(3) 0.0917(14) Uani 1 1 d . . .
H42A H 0.2379 0.4371 0.7401 0.137 Uiso 1 1 calc R . .
H42B H 0.2217 0.3527 0.6836 0.137 Uiso 1 1 calc R . .
H42C H 0.3262 0.4031 0.7107 0.137 Uiso 1 1 calc R . .
C43 C 0.8821(2) 0.0949(2) 0.72334(19) 0.0560(9) Uani 1 1 d . . .
C44 C 0.7361(2) 0.0424(2) 0.66508(18) 0.0558(9) Uani 1 1 d . . .
C45 C 0.7584(2) 0.0615(2) 0.77241(17) 0.0538(8) Uani 1 1 d . . .
C46 C 0.3148(2) 0.2575(2) 0.7580(2) 0.0563(9) Uani 1 1 d . . .
C47 C 0.3683(2) 0.1574(2) 0.68617(18) 0.0552(9) Uani 1 1 d . . .
C48 C 0.3779(2) 0.1461(2) 0.7899(2) 0.0583(9) Uani 1 1 d . . .
C49 C 0.4309(3) -0.0833(2) 0.54363(17) 0.0633(10) Uani 1 1 d . . .
C50 C 0.3803(3) -0.0171(2) 0.56787(18) 0.0630(10) Uani 1 1 d . . .
H50 H 0.3132 -0.0238 0.5576 0.076 Uiso 1 1 calc R . .
C51 C 0.4310(2) 0.0583(2) 0.60717(16) 0.0556(9) Uani 1 1 d . . .
C52 C 0.5295(2) 0.0708(2) 0.62364(17) 0.0584(9) Uani 1 1 d . . .
H52 H 0.5623 0.1224 0.6512 0.070 Uiso 1 1 calc R . .
C53 C 0.5789(2) 0.0044(2) 0.59809(16) 0.0592(9) Uani 1 1 d . . .
C54 C 0.5312(3) -0.0725(2) 0.55838(17) 0.0619(10) Uani 1 1 d . . .
H54 H 0.5654 -0.1166 0.5416 0.074 Uiso 1 1 calc R . .
C55 C 0.3738(4) -0.1650(3) 0.4995(2) 0.0797(12) Uani 1 1 d . . .
C56 C 0.3838(4) -0.3019(3) 0.4293(2) 0.1053(17) Uani 1 1 d . . .
H56A H 0.3204 -0.3167 0.4400 0.126 Uiso 1 1 calc R . .
H56B H 0.4220 -0.3478 0.4368 0.126 Uiso 1 1 calc R . .
C57 C 0.3737(3) -0.2955(2) 0.3580(2) 0.0735(12) Uani 1 1 d . . .
C58 C 0.2923(3) -0.2691(3) 0.3267(3) 0.0807(13) Uani 1 1 d . . .
H58 H 0.2442 -0.2531 0.3508 0.097 Uiso 1 1 calc R . .
C59 C 0.2806(4) -0.2660(3) 0.2619(3) 0.0935(15) Uani 1 1 d . . .
H59 H 0.2247 -0.2488 0.2417 0.112 Uiso 1 1 calc R . .
C60 C 0.3504(5) -0.2879(3) 0.2267(3) 0.1020(17) Uani 1 1 d . . .
H60 H 0.3416 -0.2860 0.1820 0.122 Uiso 1 1 calc R . .
C61 C 0.4338(4) -0.3130(3) 0.2549(3) 0.1000(18) Uani 1 1 d . . .
H61 H 0.4816 -0.3273 0.2301 0.120 Uiso 1 1 calc R . .
C62 C 0.4457(3) -0.3166(3) 0.3220(3) 0.0865(14) Uani 1 1 d . . .
H62 H 0.5019 -0.3332 0.3423 0.104 Uiso 1 1 calc R . .
C63 C 0.5162(3) -0.0916(2) 0.83798(19) 0.0617(9) Uani 1 1 d . . .
C64 C 0.6104(3) -0.0608(2) 0.83350(18) 0.0632(10) Uani 1 1 d . . .
H64 H 0.6584 -0.0970 0.8343 0.076 Uiso 1 1 calc R . .
C65 C 0.6308(2) 0.0242(2) 0.82792(17) 0.0578(9) Uani 1 1 d . . .
C66 C 0.5629(3) 0.0791(2) 0.82769(17) 0.0602(9) Uani 1 1 d . . .
H66 H 0.5788 0.1367 0.8243 0.072 Uiso 1 1 calc R . .
C67 C 0.4461(3) -0.0372(2) 0.83735(18) 0.0589(9) Uani 1 1 d . . .
H67 H 0.3830 -0.0580 0.8402 0.071 Uiso 1 1 calc R . .
C68 C 0.4696(3) 0.0478(2) 0.83257(17) 0.0590(9) Uani 1 1 d . . .
C69 C 0.4951(3) -0.1832(3) 0.8429(2) 0.0740(11) Uani 1 1 d . . .
C70 C 0.3756(3) -0.3037(3) 0.8297(3) 0.1081(18) Uani 1 1 d . . .
H70A H 0.3934 -0.3119 0.8745 0.130 Uiso 1 1 calc R B 1
H70B H 0.4077 -0.3422 0.8005 0.130 Uiso 1 1 calc R B 1
C71A C 0.2682(3) -0.3217(4) 0.8080(3) 0.0897(19) Uani 0.635(9) 1 d PGU C 1
C72A C 0.2128(4) -0.2766(4) 0.8492(3) 0.0897(19) Uani 0.635(9) 1 d PGU C 1
H72 H 0.2429 -0.2354 0.8868 0.108 Uiso 0.635(9) 1 calc PR C 1
C73A C 0.1125(4) -0.2932(5) 0.8341(4) 0.124(3) Uani 0.635(9) 1 d PGU C 1
H73A H 0.0754 -0.2630 0.8616 0.149 Uiso 0.635(9) 1 calc PR C 1
C74A C 0.0675(3) -0.3549(7) 0.7778(5) 0.160(5) Uani 0.635(9) 1 d PGU C 1
H74A H 0.0004 -0.3659 0.7677 0.192 Uiso 0.635(9) 1 calc PR C 1
C75A C 0.1229(6) -0.4000(6) 0.7367(4) 0.162(5) Uani 0.635(9) 1 d PGU C 1
H75 H 0.0928 -0.4412 0.6990 0.195 Uiso 0.635(9) 1 calc PR C 1
C76A C 0.2232(5) -0.3834(5) 0.7518(4) 0.125(3) Uani 0.635(9) 1 d PGU C 1
H76A H 0.2603 -0.4136 0.7242 0.150 Uiso 0.635(9) 1 calc PR C 1
C71B C 0.2746(6) -0.3312(9) 0.7979(7) 0.105(4) Uani 0.365(9) 1 d PGU C 2
C72B C 0.1910(9) -0.3252(8) 0.8254(6) 0.105(4) Uani 0.365(9) 1 d PGU C 2
H72B H 0.1952 -0.2988 0.8697 0.126 Uiso 0.365(9) 1 calc PR C 2
C73B C 0.1012(6) -0.3588(13) 0.7865(8) 0.149(6) Uani 0.365(9) 1 d PGU C 2
H73B H 0.0453 -0.3548 0.8049 0.178 Uiso 0.365(9) 1 calc PR C 2
C74B C 0.0950(8) -0.3983(14) 0.7202(8) 0.180(8) Uani 0.365(9) 1 d PGU C 2
H74B H 0.0350 -0.4207 0.6942 0.215 Uiso 0.365(9) 1 calc PR C 2
C75B C 0.1786(11) -0.4042(12) 0.6928(6) 0.171(7) Uani 0.365(9) 1 d PGU C 2
H75B H 0.1744 -0.4307 0.6484 0.205 Uiso 0.365(9) 1 calc PR C 2
C76B C 0.2684(9) -0.3707(11) 0.7316(7) 0.154(7) Uani 0.365(9) 1 d PGU C 2
H76B H 0.3243 -0.3747 0.7133 0.185 Uiso 0.365(9) 1 calc PR C 2

loop_
_atom_site_aniso_label
_atom_site_aniso_U_11
_atom_site_aniso_U_22
_atom_site_aniso_U_33
_atom_site_aniso_U_23
_atom_site_aniso_U_13
_atom_site_aniso_U_12
O1A 0.085(5) 0.060(5) 0.121(6) 0.033(4) 0.044(5) 0.012(4)
O1B 0.101(6) 0.048(5) 0.251(13) 0.049(9) 0.079(8) 0.011(5)
O2 0.149(4) 0.0571(19) 0.313(7) 0.033(3) 0.136(4) 0.031(2)
O3 0.0769(18) 0.0840(18) 0.0724(18) -0.0242(14) 0.0156(14) -0.0301(15)
O4 0.108(2) 0.111(2) 0.106(3) -0.055(2) 0.044(2) -0.036(2)
O5 0.0711(16) 0.0575(14) 0.0730(17) 0.0092(13) 0.0123(14) 0.0149(13)
O6 0.0464(13) 0.0700(16) 0.103(2) 0.0267(16) 0.0170(14) 0.0082(12)
O7 0.0439(13) 0.0863(18) 0.0717(17) 0.0099(14) 0.0030(12) -0.0077(13)
O8 0.0463(13) 0.0797(17) 0.0691(17) -0.0213(13) -0.0047(12) 0.0144(12)
O9 0.0744(17) 0.0744(16) 0.0549(16) -0.0014(13) 0.0042(13) 0.0161(14)
O10 0.0498(13) 0.0914(18) 0.0528(15) -0.0073(13) 0.0105(11) -0.0056(13)
O11 0.0471(13) 0.0911(18) 0.0568(16) 0.0093(13) 0.0057(11) -0.0151(13)
O12 0.0773(17) 0.0650(15) 0.0664(17) 0.0154(13) 0.0302(14) 0.0208(14)
O13 0.073(2) 0.120(3) 0.139(3) -0.050(2) 0.005(2) -0.034(2)
O14 0.104(2) 0.0643(16) 0.0748(19) -0.0226(14) 0.0099(17) -0.0153(16)
O15 0.077(2) 0.079(2) 0.157(3) 0.036(2) 0.029(2) 0.0187(17)
O16 0.0680(18) 0.0570(16) 0.144(3) 0.0226(17) 0.0148(18) 0.0013(14)
N1 0.0485(16) 0.0484(15) 0.061(2) -0.0070(13) 0.0061(14) 0.0040(13)
N2 0.0466(15) 0.0576(17) 0.065(2) -0.0089(14) 0.0096(14) 0.0060(14)
N3 0.0583(17) 0.0540(17) 0.0626(19) 0.0008(15) 0.0147(15) 0.0054(15)
N4 0.0405(16) 0.0591(17) 0.078(2) 0.0045(16) 0.0079(15) -0.0013(14)
N5 0.0410(16) 0.0564(17) 0.085(2) 0.0018(16) 0.0140(15) 0.0006(14)
N6 0.0460(16) 0.0617(18) 0.071(2) -0.0021(15) 0.0111(15) -0.0076(14)
N7 0.0457(16) 0.0612(18) 0.073(2) 0.0080(16) 0.0148(14) 0.0028(14)
N8 0.0513(17) 0.0561(18) 0.082(2) 0.0052(17) 0.0092(15) 0.0096(15)
N9 0.0556(17) 0.0658(18) 0.063(2) -0.0117(15) 0.0121(15) 0.0082(15)
N10 0.0435(15) 0.0727(19) 0.0633(19) -0.0053(15) 0.0107(14) -0.0044(14)
N11 0.0498(16) 0.0593(18) 0.071(2) 0.0035(15) 0.0032(15) 0.0068(15)
N12 0.0516(16) 0.0507(16) 0.070(2) 0.0014(15) 0.0153(15) 0.0064(14)
N13 0.0618(18) 0.0542(16) 0.0566(19) 0.0014(15) 0.0124(15) 0.0053(14)
N14 0.0485(16) 0.0644(18) 0.0581(19) 0.0028(14) 0.0059(14) -0.0053(14)
N15 0.0461(15) 0.0621(17) 0.0527(18) -0.0027(14) 0.0093(14) -0.0049(14)
N16 0.0467(16) 0.0603(17) 0.0573(18) -0.0037(14) 0.0121(14) -0.0001(14)
C1A 0.129(5) 0.140(6) 0.173(7) 0.075(6) 0.024(5) -0.029(5)
C2A 0.129(5) 0.140(6) 0.173(7) 0.075(6) 0.024(5) -0.029(5)
C3A 0.121(7) 0.271(16) 0.207(12) 0.097(13) 0.001(8) -0.026(11)
C4A 0.102(9) 0.295(16) 0.224(13) 0.122(14) 0.022(8) -0.030(11)
C5A 0.120(9) 0.235(14) 0.183(10) 0.068(11) 0.038(7) 0.023(10)
C6A 0.123(7) 0.142(10) 0.151(8) 0.052(8) 0.026(6) 0.006(8)
C1B 0.109(5) 0.057(4) 0.172(7) 0.043(4) 0.026(5) -0.003(4)
C2B 0.109(5) 0.057(4) 0.172(7) 0.043(4) 0.026(5) -0.003(4)
C3B 0.103(7) 0.125(10) 0.240(12) 0.070(9) -0.008(8) -0.033(8)
C4B 0.090(8) 0.256(15) 0.243(15) 0.106(12) 0.056(8) -0.015(10)
C5B 0.107(8) 0.288(16) 0.178(12) 0.084(10) 0.047(9) 0.038(11)
C6B 0.101(7) 0.222(15) 0.130(9) 0.047(9) 0.022(7) 0.034(10)
C7A 0.125(7) 0.082(8) 0.161(11) 0.065(8) 0.034(7) -0.008(7)
C7B 0.101(6) 0.048(5) 0.251(13) 0.049(9) 0.079(8) 0.011(5)
C8 0.080(3) 0.062(3) 0.173(5) 0.018(3) 0.058(3) 0.015(2)
C9 0.064(2) 0.047(2) 0.123(4) 0.019(2) 0.033(2) 0.0072(19)
C10 0.059(2) 0.057(2) 0.107(3) 0.023(2) 0.026(2) 0.0156(19)
C11 0.057(2) 0.0457(19) 0.079(3) 0.0073(18) 0.0090(19) 0.0089(17)
C12 0.060(2) 0.0480(19) 0.078(3) 0.0124(18) 0.0066(19) 0.0001(18)
C13 0.0432(18) 0.060(2) 0.088(3) 0.019(2) 0.0129(18) 0.0050(17)
C14 0.062(2) 0.052(2) 0.124(4) 0.013(2) 0.031(2) 0.0120(19)
C15 0.0476(19) 0.061(2) 0.058(2) -0.0033(17) 0.0020(16) -0.0025(17)
C16 0.0399(17) 0.064(2) 0.055(2) -0.0028(17) -0.0012(15) -0.0022(16)
C17 0.0437(18) 0.070(2) 0.053(2) -0.0116(17) -0.0021(15) 0.0102(17)
C18 0.0426(18) 0.063(2) 0.064(2) -0.0107(18) -0.0031(16) 0.0017(17)
C19 0.0380(17) 0.063(2) 0.065(2) 0.0080(18) -0.0013(16) -0.0026(16)
C20 0.051(2) 0.068(2) 0.060(2) -0.0072(18) 0.0105(17) 0.0007(18)
C21 0.086(2) 0.092(2) 0.079(2) -0.0302(17) 0.0215(18) -0.0291(18)
C22 0.086(2) 0.092(2) 0.079(2) -0.0302(17) 0.0215(18) -0.0291(18)
C23 0.079(3) 0.078(3) 0.064(3) -0.009(2) 0.002(2) -0.021(2)
C24 0.132(5) 0.087(3) 0.082(3) 0.017(3) 0.007(3) 0.002(4)
C25 0.093(4) 0.154(6) 0.119(5) -0.005(4) -0.003(4) 0.031(4)
C26 0.091(4) 0.173(7) 0.093(4) -0.011(4) 0.017(3) -0.030(5)
C27 0.135(5) 0.109(4) 0.083(4) 0.006(3) 0.033(4) -0.033(4)
C28 0.092(3) 0.080(3) 0.085(3) -0.002(2) 0.006(3) -0.002(3)
C29 0.0390(17) 0.0538(19) 0.062(2) -0.0074(17) 0.0032(16) 0.0000(16)
C30 0.0444(18) 0.054(2) 0.065(2) -0.0037(18) 0.0152(17) -0.0005(17)
C31 0.0481(19) 0.0496(19) 0.066(2) 0.0067(18) 0.0095(17) 0.0003(17)
C32 0.045(2) 0.0477(19) 0.084(3) 0.0048(19) 0.0140(18) 0.0025(16)
C33 0.0420(19) 0.0494(19) 0.075(3) -0.0075(18) 0.0148(18) -0.0028(16)
C34 0.0453(19) 0.054(2) 0.064(2) -0.0069(18) 0.0043(17) -0.0014(16)
C35 0.095(3) 0.112(4) 0.081(3) -0.020(3) 0.016(3) 0.030(3)
C36 0.0423(18) 0.063(2) 0.083(3) -0.0061(19) 0.0260(18) 0.0056(17)
C37 0.049(2) 0.061(2) 0.085(3) -0.0082(19) 0.0179(19) 0.0067(18)
C38 0.054(2) 0.103(3) 0.089(3) 0.001(3) 0.006(2) -0.015(2)
C39 0.066(3) 0.097(3) 0.094(3) 0.000(3) 0.022(2) -0.005(2)
C40 0.0450(19) 0.057(2) 0.104(3) -0.007(2) 0.026(2) 0.0063(17)
C41 0.0383(17) 0.064(2) 0.086(3) -0.0034(19) 0.0195(18) 0.0055(17)
C42 0.069(3) 0.075(3) 0.128(4) 0.016(3) 0.014(3) 0.012(2)
C43 0.0479(19) 0.0492(18) 0.065(2) -0.0019(16) 0.0124(17) 0.0004(16)
C44 0.0511(19) 0.055(2) 0.053(2) -0.0056(16) 0.0077(17) 0.0017(16)
C45 0.0498(19) 0.0521(19) 0.052(2) -0.0007(16) 0.0074(16) -0.0022(16)
C46 0.0363(17) 0.0514(19) 0.073(3) -0.0001(19) 0.0055(16) 0.0002(16)
C47 0.0424(18) 0.061(2) 0.053(2) -0.0036(18) 0.0036(15) -0.0018(17)
C48 0.0485(19) 0.056(2) 0.066(3) 0.0055(19) 0.0127(17) -0.0046(17)
C49 0.064(2) 0.067(2) 0.046(2) -0.0019(17) 0.0035(17) -0.0110(19)
C50 0.0474(19) 0.072(2) 0.057(2) -0.0057(18) 0.0061(16) -0.0030(18)
C51 0.059(2) 0.060(2) 0.0411(19) -0.0016(16) 0.0100(16) 0.0013(18)
C52 0.055(2) 0.056(2) 0.051(2) -0.0073(16) 0.0035(16) -0.0090(17)
C53 0.053(2) 0.072(2) 0.0412(19) -0.0045(17) 0.0060(15) -0.0079(18)
C54 0.064(2) 0.061(2) 0.050(2) -0.0087(17) 0.0098(17) -0.0009(18)
C55 0.082(3) 0.071(3) 0.065(3) -0.013(2) 0.005(2) -0.017(2)
C56 0.149(5) 0.060(2) 0.083(3) -0.020(2) 0.011(3) -0.020(3)
C57 0.074(3) 0.048(2) 0.078(3) -0.0190(19) 0.012(2) -0.017(2)
C58 0.069(3) 0.056(2) 0.096(4) -0.023(2) 0.016(3) -0.016(2)
C59 0.089(3) 0.060(3) 0.110(4) -0.010(3) -0.004(3) -0.008(2)
C60 0.120(5) 0.072(3) 0.087(4) -0.004(3) -0.003(4) -0.037(3)
C61 0.091(4) 0.080(3) 0.104(4) -0.035(3) 0.045(3) -0.037(3)
C62 0.056(2) 0.062(2) 0.120(4) -0.023(2) 0.016(3) -0.012(2)
C63 0.059(2) 0.056(2) 0.069(2) 0.0072(18) 0.0177(18) 0.0038(18)
C64 0.054(2) 0.069(2) 0.060(2) -0.0001(18) 0.0111(17) 0.0038(18)
C65 0.054(2) 0.063(2) 0.051(2) 0.0037(17) 0.0079(16) -0.0039(18)
C66 0.065(2) 0.054(2) 0.057(2) 0.0082(17) 0.0100(18) -0.0018(19)
C67 0.053(2) 0.061(2) 0.059(2) 0.0036(17) 0.0207(17) -0.0041(18)
C68 0.063(2) 0.063(2) 0.049(2) 0.0040(17) 0.0156(17) 0.0079(19)
C69 0.056(2) 0.063(2) 0.103(3) 0.013(2) 0.020(2) 0.007(2)
C70 0.091(3) 0.055(2) 0.174(6) 0.027(3) 0.015(3) -0.005(2)
C71A 0.074(3) 0.073(4) 0.113(5) 0.016(3) 0.012(3) -0.013(3)
C72A 0.074(3) 0.073(4) 0.113(5) 0.016(3) 0.012(3) -0.013(3)
C73A 0.075(5) 0.126(8) 0.166(8) 0.030(6) 0.017(5) -0.004(5)
C74A 0.092(6) 0.176(11) 0.181(11) 0.041(8) -0.036(6) -0.042(6)
C75A 0.136(7) 0.134(8) 0.164(10) -0.009(7) -0.021(7) -0.079(7)
C76A 0.133(7) 0.081(5) 0.135(8) -0.002(5) 0.006(6) -0.026(5)
C71B 0.100(6) 0.075(6) 0.139(7) 0.045(6) 0.011(6) -0.022(6)
C72B 0.100(6) 0.075(6) 0.139(7) 0.045(6) 0.011(6) -0.022(6)
C73B 0.091(8) 0.161(14) 0.179(12) 0.055(11) -0.002(8) -0.053(10)
C74B 0.097(8) 0.216(17) 0.191(13) 0.024(14) -0.016(10) -0.044(12)
C75B 0.129(11) 0.198(15) 0.159(13) 0.021(12) -0.005(8) -0.027(12)
C76B 0.107(9) 0.164(14) 0.164(11) -0.002(11) 0.029(8) -0.049(11)

loop_
_atom_type_symbol
_atom_type_description
_atom_type_scat_dispersion_real
_atom_type_scat_dispersion_imag
_atom_type_scat_source
C C 0.0033 0.0016 'International Tables Vol C Tables 4.2.6.8 and 6.1.1.4'
H H 0.0000 0.0000 'International Tables Vol C Tables 4.2.6.8 and 6.1.1.4'
N N 0.0061 0.0033 'International Tables Vol C Tables 4.2.6.8 and 6.1.1.4'
O O 0.0106 0.0060 'International Tables Vol C Tables 4.2.6.8 and 6.1.1.4'

loop_
_geom_angle_atom_site_label_1
_geom_angle_atom_site_label_2
_geom_angle_atom_site_label_3
_geom_angle
_geom_angle_site_symmetry_1
_geom_angle_site_symmetry_3
_geom_angle_publ_flag
C8 O1A C7A 118.2(14) . . ?
C8 O1B C7B 113.2(16) . . ?
C21 O3 C22 115.1(3) . . ?
C31 O5 C11 118.2(3) . . ?
C32 O6 C13 119.3(3) . . ?
C34 O7 C19 118.5(3) . . ?
C29 O8 C17 118.8(3) . . ?
C47 O9 C51 120.3(3) . . ?
C44 O10 C53 120.0(3) . . ?
C45 O11 C65 118.6(3) . . ?
C48 O12 C68 117.9(3) . . ?
C55 O14 C56 117.2(4) . . ?
C69 O16 C70 115.8(4) . . ?
C29 N1 C31 111.5(3) . . ?
C29 N2 C30 112.8(3) . . ?
C31 N3 C30 113.5(3) . . ?
C32 N4 C34 111.0(3) . . ?
C32 N5 C33 112.5(3) . . ?
C34 N6 C33 113.5(3) . . ?
C33 N7 C39 120.4(3) . . ?
C33 N7 C40 123.8(4) . . ?
C39 N7 C40 115.8(3) . . ?
C46 N8 C41 123.4(4) . . ?
C46 N8 C42 120.5(4) . . ?
C41 N8 C42 116.1(3) . . ?
C30 N9 C36 122.2(3) . . ?
C30 N9 C35 120.5(4) . . ?
C36 N9 C35 117.3(3) . . ?
C43 N10 C37 122.0(3) . . ?
C43 N10 C38 121.1(3) . . ?
C37 N10 C38 116.5(3) . . ?
C47 N11 C46 113.7(3) . . ?
C48 N12 C46 113.4(3) . . ?
C47 N13 C48 111.3(3) . . ?
C45 N14 C43 113.6(3) . . ?
C44 N15 C45 110.8(3) . . ?
C44 N16 C43 112.9(3) . . ?
C2A C1A C6A 120.0 . . ?
C2A C1A C7A 129.7(13) . . ?
C6A C1A C7A 110.3(13) . . ?
C3A C2A C1A 120.0 . . ?
C3A C2A H2A 120.0 . . ?
C1A C2A H2A 120.0 . . ?
C2A C3A C4A 120.0 . . ?
C2A C3A H3A 120.0 . . ?
C4A C3A H3A 120.0 . . ?
C5A C4A C3A 120.0 . . ?
C5A C4A H4A 120.0 . . ?
C3A C4A H4A 120.0 . . ?
C6A C5A C4A 120.0 . . ?
C6A C5A H5A 120.0 . . ?
C4A C5A H5A 120.0 . . ?
C5A C6A C1A 120.0 . . ?
C5A C6A H6A 120.0 . . ?
C1A C6A H6A 120.0 . . ?
C2B C1B C6B 120.0 . . ?
C2B C1B C7B 109.5(14) . . ?
C6B C1B C7B 130.3(14) . . ?
C3B C2B C1B 120.0 . . ?
C3B C2B H2B 120.0 . . ?
C1B C2B H2B 120.0 . . ?
C2B C3B C4B 120.0 . . ?
C2B C3B H3B 120.0 . . ?
C4B C3B H3B 120.0 . . ?
C5B C4B C3B 120.0 . . ?
C5B C4B H4B 120.0 . . ?
C3B C4B H4B 120.0 . . ?
C4B C5B C6B 120.0 . . ?
C4B C5B H5B 120.0 . . ?
C6B C5B H5B 120.0 . . ?
C5B C6B C1B 120.0 . . ?
C5B C6B H6B 120.0 . . ?
C1B C6B H6B 120.0 . . ?
O1A C7A C1A 103.0(17) . . ?
O1A C7A H7A 111.2 . . ?
C1A C7A H7A 111.2 . . ?
O1A C7A H7B 111.2 . . ?
C1A C7A H7B 111.2 . . ?
H7A C7A H7B 109.1 . . ?
C1B C7B O1B 109.4(16) . . ?
C1B C7B H7C 109.8 . . ?
O1B C7B H7C 109.8 . . ?
C1B C7B H7D 109.8 . . ?
O1B C7B H7D 109.8 . . ?
H7C C7B H7D 108.2 . . ?
O2 C8 O1B 123.1(11) . . ?
O2 C8 O1A 120.9(10) . . ?
O1B C8 O1A 19.0(14) . . ?
O2 C8 C9 124.7(4) . . ?
O1B C8 C9 110.2(11) . . ?
O1A C8 C9 114.4(9) . . ?
C10 C9 C14 121.0(3) . . ?
C10 C9 C8 120.2(4) . . ?
C14 C9 C8 118.6(4) . . ?
C11 C10 C9 118.4(4) . . ?
C11 C10 H10 120.8 . . ?
C9 C10 H10 120.8 . . ?
C12 C11 C10 121.8(3) . . ?
C12 C11 O5 120.1(3) . . ?
C10 C11 O5 117.6(3) . . ?
C11 C12 C13 119.1(3) . . ?
C11 C12 H12 120.4 . . ?
C13 C12 H12 120.4 . . ?
C12 C13 C14 121.6(3) . . ?
C12 C13 O6 120.4(3) . . ?
C14 C13 O6 117.7(3) . . ?
C13 C14 C9 118.1(4) . . ?
C13 C14 H14 121.0 . . ?
C9 C14 H14 121.0 . . ?
C16 C15 C20 120.4(3) . . ?
C16 C15 C21 122.8(3) . . ?
C20 C15 C21 116.8(3) . . ?
C15 C16 C17 119.4(3) . . ?
C15 C16 H16 120.3 . . ?
C17 C16 H16 120.3 . . ?
C16 C17 C18 121.4(3) . . ?
C16 C17 O8 118.5(3) . . ?
C18 C17 O8 119.7(3) . . ?
C19 C18 C17 117.7(3) . . ?
C19 C18 H18 121.2 . . ?
C17 C18 H18 121.2 . . ?
C18 C19 C20 122.5(3) . . ?
C18 C19 O7 118.8(3) . . ?
C20 C19 O7 118.3(3) . . ?
C19 C20 C15 118.6(3) . . ?
C19 C20 H20 120.7 . . ?
C15 C20 H20 120.7 . . ?
O4 C21 O3 123.6(4) . . ?
O4 C21 C15 123.7(4) . . ?
O3 C21 C15 112.7(4) . . ?
O3 C22 C23 108.2(3) . . ?
O3 C22 H22A 110.1 . . ?
C23 C22 H22A 110.1 . . ?
O3 C22 H22B 110.1 . . ?
C23 C22 H22B 110.1 . . ?
H22A C22 H22B 108.4 . . ?
C24 C23 C28 120.0 . . ?
C24 C23 C22 120.2(4) . . ?
C28 C23 C22 119.7(4) . . ?
C25 C24 C23 120.0 . . ?
C25 C24 H24 120.0 . . ?
C23 C24 H24 120.0 . . ?
C26 C25 C24 120.0 . . ?
C26 C25 H25 120.0 . . ?
C24 C25 H25 120.0 . . ?
C27 C26 C25 120.0 . . ?
C27 C26 H26 120.0 . . ?
C25 C26 H26 120.0 . . ?
C26 C27 C28 120.0 . . ?
C26 C27 H27 120.0 . . ?
C28 C27 H27 120.0 . . ?
C27 C28 C23 120.0 . . ?
C27 C28 H28 120.0 . . ?
C23 C28 H28 120.0 . . ?
N2 C29 N1 129.0(3) . . ?
N2 C29 O8 113.5(3) . . ?
N1 C29 O8 117.5(3) . . ?
N9 C30 N3 117.4(3) . . ?
N9 C30 N2 117.7(3) . . ?
N3 C30 N2 124.8(3) . . ?
N3 C31 N1 128.1(3) . . ?
N3 C31 O5 113.5(3) . . ?
N1 C31 O5 118.4(3) . . ?
N4 C32 N5 129.6(4) . . ?
N4 C32 O6 117.9(3) . . ?
N5 C32 O6 112.6(3) . . ?
N7 C33 N6 117.5(4) . . ?
N7 C33 N5 117.7(3) . . ?
N6 C33 N5 124.7(3) . . ?
N6 C34 N4 128.6(3) . . ?
N6 C34 O7 113.2(4) . . ?
N4 C34 O7 118.2(3) . . ?
N9 C35 H35A 109.5 . . ?
N9 C35 H35B 109.5 . . ?
H35A C35 H35B 109.5 . . ?
N9 C35 H35C 109.5 . . ?
H35A C35 H35C 109.5 . . ?
H35B C35 H35C 109.5 . . ?
N9 C36 C37 113.7(3) . . ?
N9 C36 H36A 108.8 . . ?
C37 C36 H36A 108.8 . . ?
N9 C36 H36B 108.8 . . ?
C37 C36 H36B 108.8 . . ?
H36A C36 H36B 107.7 . . ?
N10 C37 C36 113.4(3) . . ?
N10 C37 H37A 108.9 . . ?
C36 C37 H37A 108.9 . . ?
N10 C37 H37B 108.9 . . ?
C36 C37 H37B 108.9 . . ?
H37A C37 H37B 107.7 . . ?
N10 C38 H38A 109.5 . . ?
N10 C38 H38B 109.5 . . ?
H38A C38 H38B 109.5 . . ?
N10 C38 H38C 109.5 . . ?
H38A C38 H38C 109.5 . . ?
H38B C38 H38C 109.5 . . ?
N7 C39 H39A 109.5 . . ?
N7 C39 H39B 109.5 . . ?
H39A C39 H39B 109.5 . . ?
N7 C39 H39C 109.5 . . ?
H39A C39 H39C 109.5 . . ?
H39B C39 H39C 109.5 . . ?
N7 C40 C41 114.3(3) . . ?
N7 C40 H40A 108.7 . . ?
C41 C40 H40A 108.7 . . ?
N7 C40 H40B 108.7 . . ?
C41 C40 H40B 108.7 . . ?
H40A C40 H40B 107.6 . . ?
N8 C41 C40 113.9(3) . . ?
N8 C41 H41A 108.8 . . ?
C40 C41 H41A 108.8 . . ?
N8 C41 H41B 108.8 . . ?
C40 C41 H41B 108.8 . . ?
H41A C41 H41B 107.7 . . ?
N8 C42 H42A 109.5 . . ?
N8 C42 H42B 109.5 . . ?
H42A C42 H42B 109.5 . . ?
N8 C42 H42C 109.5 . . ?
H42A C42 H42C 109.5 . . ?
H42B C42 H42C 109.5 . . ?
N14 C43 N10 116.5(3) . . ?
N14 C43 N16 124.4(3) . . ?
N10 C43 N16 119.1(3) . . ?
N16 C44 N15 129.4(3) . . ?
N16 C44 O10 112.9(3) . . ?
N15 C44 O10 117.7(3) . . ?
N14 C45 N15 128.8(3) . . ?
N14 C45 O11 113.0(3) . . ?
N15 C45 O11 118.2(3) . . ?
N12 C46 N8 118.3(4) . . ?
N12 C46 N11 124.7(3) . . ?
N8 C46 N11 117.0(4) . . ?
N11 C47 N13 128.2(3) . . ?
N11 C47 O9 113.6(4) . . ?
N13 C47 O9 118.2(3) . . ?
N12 C48 N13 128.6(4) . . ?
N12 C48 O12 114.0(3) . . ?
N13 C48 O12 117.4(3) . . ?
C50 C49 C54 120.5(3) . . ?
C50 C49 C55 117.6(4) . . ?
C54 C49 C55 121.9(4) . . ?
C51 C50 C49 118.5(3) . . ?
C51 C50 H50 120.7 . . ?
C49 C50 H50 120.7 . . ?
C52 C51 C50 122.7(3) . . ?
C52 C51 O9 119.4(3) . . ?
C50 C51 O9 117.3(3) . . ?
C51 C52 C53 117.9(3) . . ?
C51 C52 H52 121.0 . . ?
C53 C52 H52 121.0 . . ?
C54 C53 C52 121.5(3) . . ?
C54 C53 O10 116.8(3) . . ?
C52 C53 O10 121.1(3) . . ?
C53 C54 C49 118.8(3) . . ?
C53 C54 H54 120.6 . . ?
C49 C54 H54 120.6 . . ?
O13 C55 O14 124.3(4) . . ?
O13 C55 C49 123.9(4) . . ?
O14 C55 C49 111.8(4) . . ?
O14 C56 C57 110.1(4) . . ?
O14 C56 H56A 109.6 . . ?
C57 C56 H56A 109.6 . . ?
O14 C56 H56B 109.6 . . ?
C57 C56 H56B 109.6 . . ?
H56A C56 H56B 108.2 . . ?
C62 C57 C58 118.5(5) . . ?
C62 C57 C56 120.6(5) . . ?
C58 C57 C56 120.9(5) . . ?
C59 C58 C57 121.6(5) . . ?
C59 C58 H58 119.2 . . ?
C57 C58 H58 119.2 . . ?
C60 C59 C58 119.7(5) . . ?
C60 C59 H59 120.2 . . ?
C58 C59 H59 120.2 . . ?
C59 C60 C61 121.7(5) . . ?
C59 C60 H60 119.1 . . ?
C61 C60 H60 119.1 . . ?
C60 C61 C62 118.6(5) . . ?
C60 C61 H61 120.7 . . ?
C62 C61 H61 120.7 . . ?
C57 C62 C61 119.9(5) . . ?
C57 C62 H62 120.1 . . ?
C61 C62 H62 120.1 . . ?
C67 C63 C64 120.2(3) . . ?
C67 C63 C69 122.0(3) . . ?
C64 C63 C69 117.8(4) . . ?
C65 C64 C63 118.4(4) . . ?
C65 C64 H64 120.8 . . ?
C63 C64 H64 120.8 . . ?
C66 C65 C64 122.3(3) . . ?
C66 C65 O11 119.8(3) . . ?
C64 C65 O11 117.6(3) . . ?
C65 C66 C68 118.8(3) . . ?
C65 C66 H66 120.6 . . ?
C68 C66 H66 120.6 . . ?
C68 C67 C63 119.7(3) . . ?
C68 C67 H67 120.1 . . ?
C63 C67 H67 120.1 . . ?
C67 C68 C66 120.6(4) . . ?
C67 C68 O12 118.9(3) . . ?
C66 C68 O12 120.3(3) . . ?
O15 C69 O16 122.5(4) . . ?
O15 C69 C63 124.7(4) . . ?
O16 C69 C63 112.7(4) . . ?
O16 C70 C71B 108.4(7) . . ?
O16 C70 C71A 105.1(4) . . ?
C71B C70 C71A 10.3(7) . . ?
O16 C70 H70A 110.7 . . ?
C71B C70 H70A 117.1 . . ?
C71A C70 H70A 110.7 . . ?
O16 C70 H70B 110.7 . . ?
C71B C70 H70B 100.6 . . ?
C71A C70 H70B 110.7 . . ?
H70A C70 H70B 108.8 . . ?
C72A C71A C76A 120.0 . . ?
C72A C71A C70 116.7(5) . . ?
C76A C71A C70 123.2(5) . . ?
C73A C72A C71A 120.0 . . ?
C73A C72A H72 120.0 . . ?
C71A C72A H72 120.0 . . ?
C74A C73A C72A 120.0 . . ?
C74A C73A H73A 120.0 . . ?
C72A C73A H73A 120.0 . . ?
C73A C74A C75A 120.0 . . ?
C73A C74A H74A 120.0 . . ?
C75A C74A H74A 120.0 . . ?
C76A C75A C74A 120.0 . . ?
C76A C75A H75 120.0 . . ?
C74A C75A H75 120.0 . . ?
C75A C76A C71A 120.0 . . ?
C75A C76A H76A 120.0 . . ?
C71A C76A H76A 120.0 . . ?
C72B C71B C76B 120.0 . . ?
C72B C71B C70 129.2(9) . . ?
C76B C71B C70 110.7(9) . . ?
C73B C72B C71B 120.0 . . ?
C73B C72B H72B 120.0 . . ?
C71B C72B H72B 120.0 . . ?
C74B C73B C72B 120.0 . . ?
C74B C73B H73B 120.0 . . ?
C72B C73B H73B 120.0 . . ?
C73B C74B C75B 120.0 . . ?
C73B C74B H74B 120.0 . . ?
C75B C74B H74B 120.0 . . ?
C76B C75B C74B 120.0 . . ?
C76B C75B H75B 120.0 . . ?
C74B C75B H75B 120.0 . . ?
C75B C76B C71B 120.0 . . ?
C75B C76B H76B 120.0 . . ?
C71B C76B H76B 120.0 . . ?

loop_
_geom_bond_atom_site_label_1
_geom_bond_atom_site_label_2
_geom_bond_distance
_geom_bond_site_symmetry_2
_geom_bond_publ_flag
O1A C8 1.344(18) . ?
O1A C7A 1.46(2) . ?
O1B C8 1.32(2) . ?
O1B C7B 1.48(2) . ?
O2 C8 1.195(5) . ?
O3 C21 1.325(5) . ?
O3 C22 1.448(4) . ?
O4 C21 1.192(5) . ?
O5 C31 1.344(4) . ?
O5 C11 1.385(4) . ?
O6 C32 1.345(5) . ?
O6 C13 1.404(4) . ?
O7 C34 1.348(4) . ?
O7 C19 1.417(4) . ?
O8 C29 1.354(4) . ?
O8 C17 1.389(4) . ?
O9 C47 1.343(4) . ?
O9 C51 1.401(4) . ?
O10 C44 1.360(4) . ?
O10 C53 1.401(4) . ?
O11 C45 1.344(4) . ?
O11 C65 1.407(4) . ?
O12 C48 1.346(4) . ?
O12 C68 1.387(4) . ?
O13 C55 1.176(5) . ?
O14 C55 1.328(5) . ?
O14 C56 1.468(4) . ?
O15 C69 1.206(5) . ?
O16 C69 1.323(5) . ?
O16 C70 1.444(5) . ?
N1 C29 1.316(4) . ?
N1 C31 1.325(4) . ?
N2 C29 1.313(4) . ?
N2 C30 1.344(5) . ?
N3 C31 1.310(4) . ?
N3 C30 1.343(5) . ?
N4 C32 1.305(5) . ?
N4 C34 1.327(5) . ?
N5 C32 1.326(4) . ?
N5 C33 1.351(5) . ?
N6 C34 1.318(4) . ?
N6 C33 1.337(5) . ?
N7 C33 1.332(4) . ?
N7 C39 1.421(5) . ?
N7 C40 1.455(5) . ?
N8 C46 1.340(4) . ?
N8 C41 1.447(5) . ?
N8 C42 1.449(6) . ?
N9 C30 1.340(4) . ?
N9 C36 1.438(5) . ?
N9 C35 1.472(5) . ?
N10 C43 1.344(4) . ?
N10 C37 1.459(5) . ?
N10 C38 1.466(5) . ?
N11 C47 1.312(5) . ?
N11 C46 1.350(5) . ?
N12 C48 1.317(4) . ?
N12 C46 1.337(5) . ?
N13 C47 1.328(5) . ?
N13 C48 1.332(4) . ?
N14 C45 1.310(4) . ?
N14 C43 1.343(4) . ?
N15 C44 1.318(4) . ?
N15 C45 1.324(4) . ?
N16 C44 1.312(4) . ?
N16 C43 1.351(4) . ?
C1A C2A 1.3900 . ?
C1A C6A 1.3900 . ?
C1A C7A 1.55(3) . ?
C2A C3A 1.3900 . ?
C2A H2A 0.9300 . ?
C3A C4A 1.3900 . ?
C3A H3A 0.9300 . ?
C4A C5A 1.3900 . ?
C4A H4A 0.9300 . ?
C5A C6A 1.3900 . ?
C5A H5A 0.9300 . ?
C6A H6A 0.9300 . ?
C1B C2B 1.3900 . ?
C1B C6B 1.3900 . ?
C1B C7B 1.45(3) . ?
C2B C3B 1.3900 . ?
C2B H2B 0.9300 . ?
C3B C4B 1.3900 . ?
C3B H3B 0.9300 . ?
C4B C5B 1.3900 . ?
C4B H4B 0.9300 . ?
C5B C6B 1.3900 . ?
C5B H5B 0.9300 . ?
C6B H6B 0.9300 . ?
C7A H7A 0.9700 . ?
C7A H7B 0.9700 . ?
C7B H7C 0.9700 . ?
C7B H7D 0.9700 . ?
C8 C9 1.478(6) . ?
C9 C10 1.386(5) . ?
C9 C14 1.387(5) . ?
C10 C11 1.372(5) . ?
C10 H10 0.9300 . ?
C11 C12 1.358(5) . ?
C12 C13 1.372(5) . ?
C12 H12 0.9300 . ?
C13 C14 1.375(5) . ?
C14 H14 0.9300 . ?
C15 C16 1.359(5) . ?
C15 C20 1.391(5) . ?
C15 C21 1.494(5) . ?
C16 C17 1.376(4) . ?
C16 H16 0.9300 . ?
C17 C18 1.383(5) . ?
C18 C19 1.360(5) . ?
C18 H18 0.9300 . ?
C19 C20 1.366(5) . ?
C20 H20 0.9300 . ?
C22 C23 1.486(5) . ?
C22 H22A 0.9700 . ?
C22 H22B 0.9700 . ?
C23 C24 1.3900 . ?
C23 C28 1.3900 . ?
C24 C25 1.3900 . ?
C24 H24 0.9300 . ?
C25 C26 1.3900 . ?
C25 H25 0.9300 . ?
C26 C27 1.3900 . ?
C26 H26 0.9300 . ?
C27 C28 1.3900 . ?
C27 H27 0.9300 . ?
C28 H28 0.9300 . ?
C35 H35A 0.9600 . ?
C35 H35B 0.9600 . ?
C35 H35C 0.9600 . ?
C36 C37 1.512(5) . ?
C36 H36A 0.9700 . ?
C36 H36B 0.9700 . ?
C37 H37A 0.9700 . ?
C37 H37B 0.9700 . ?
C38 H38A 0.9600 . ?
C38 H38B 0.9600 . ?
C38 H38C 0.9600 . ?
C39 H39A 0.9600 . ?
C39 H39B 0.9600 . ?
C39 H39C 0.9600 . ?
C40 C41 1.514(5) . ?
C40 H40A 0.9700 . ?
C40 H40B 0.9700 . ?
C41 H41A 0.9700 . ?
C41 H41B 0.9700 . ?
C42 H42A 0.9600 . ?
C42 H42B 0.9600 . ?
C42 H42C 0.9600 . ?
C49 C50 1.381(5) . ?
C49 C54 1.389(5) . ?
C49 C55 1.501(5) . ?
C50 C51 1.364(5) . ?
C50 H50 0.9300 . ?
C51 C52 1.365(5) . ?
C52 C53 1.382(5) . ?
C52 H52 0.9300 . ?
C53 C54 1.369(5) . ?
C54 H54 0.9300 . ?
C56 C57 1.500(7) . ?
C56 H56A 0.9700 . ?
C56 H56B 0.9700 . ?
C57 C62 1.380(6) . ?
C57 C58 1.382(6) . ?
C58 C59 1.351(7) . ?
C58 H58 0.9300 . ?
C59 C60 1.348(7) . ?
C59 H59 0.9300 . ?
C60 C61 1.370(8) . ?
C60 H60 0.9300 . ?
C61 C62 1.401(7) . ?
C61 H61 0.9300 . ?
C62 H62 0.9300 . ?
C63 C67 1.376(5) . ?
C63 C64 1.389(5) . ?
C63 C69 1.467(5) . ?
C64 C65 1.369(5) . ?
C64 H64 0.9300 . ?
C65 C66 1.357(5) . ?
C66 C68 1.382(5) . ?
C66 H66 0.9300 . ?
C67 C68 1.371(5) . ?
C67 H67 0.9300 . ?
C70 C71B 1.463(9) . ?
C70 C71A 1.498(7) . ?
C70 H70A 0.9700 . ?
C70 H70B 0.9700 . ?
C71A C72A 1.3900 . ?
C71A C76A 1.3900 . ?
C72A C73A 1.3900 . ?
C72A H72 0.9300 . ?
C73A C74A 1.3900 . ?
C73A H73A 0.9300 . ?
C74A C75A 1.3900 . ?
C74A H74A 0.9300 . ?
C75A C76A 1.3900 . ?
C75A H75 0.9300 . ?
C76A H76A 0.9300 . ?
C71B C72B 1.3900 . ?
C71B C76B 1.3900 . ?
C72B C73B 1.3900 . ?
C72B H72B 0.9300 . ?
C73B C74B 1.3900 . ?
C73B H73B 0.9300 . ?
C74B C75B 1.3900 . ?
C74B H74B 0.9300 . ?
C75B C76B 1.3900 . ?
C75B H75B 0.9300 . ?
C76B H76B 0.9300 . ?

loop_
_geom_torsion_atom_site_label_1
_geom_torsion_atom_site_label_2
_geom_torsion_atom_site_label_3
_geom_torsion_atom_site_label_4
_geom_torsion
_geom_torsion_site_symmetry_1
_geom_torsion_site_symmetry_2
_geom_torsion_site_symmetry_3
_geom_torsion_site_symmetry_4
_geom_torsion_publ_flag
C6A C1A C2A C3A 0.0 . . . . ?
C7A C1A C2A C3A 179.3(18) . . . . ?
C1A C2A C3A C4A 0.0 . . . . ?
C2A C3A C4A C5A 0.0 . . . . ?
C3A C4A C5A C6A 0.0 . . . . ?
C4A C5A C6A C1A 0.0 . . . . ?
C2A C1A C6A C5A 0.0 . . . . ?
C7A C1A C6A C5A -179.4(15) . . . . ?
C6B C1B C2B C3B 0.0 . . . . ?
C7B C1B C2B C3B 175.2(13) . . . . ?
C1B C2B C3B C4B 0.0 . . . . ?
C2B C3B C4B C5B 0.0 . . . . ?
C3B C4B C5B C6B 0.0 . . . . ?
C4B C5B C6B C1B 0.0 . . . . ?
C2B C1B C6B C5B 0.0 . . . . ?
C7B C1B C6B C5B -174.0(16) . . . . ?
C8 O1A C7A C1A 151.7(15) . . . . ?
C2A C1A C7A O1A -71(2) . . . . ?
C6A C1A C7A O1A 108.8(12) . . . . ?
C2B C1B C7B O1B -114.0(16) . . . . ?
C6B C1B C7B O1B 61(2) . . . . ?
C8 O1B C7B C1B -173.9(19) . . . . ?
C7B O1B C8 O2 -20(2) . . . . ?
C7B O1B C8 O1A 70(5) . . . . ?
C7B O1B C8 C9 176.0(15) . . . . ?
C7A O1A C8 O2 2.1(15) . . . . ?
C7A O1A C8 O1B -100(6) . . . . ?
C7A O1A C8 C9 178.3(10) . . . . ?
O2 C8 C9 C10 171.1(6) . . . . ?
O1B C8 C9 C10 -24.9(13) . . . . ?
O1A C8 C9 C10 -4.9(10) . . . . ?
O2 C8 C9 C14 -4.5(9) . . . . ?
O1B C8 C9 C14 159.4(11) . . . . ?
O1A C8 C9 C14 179.5(8) . . . . ?
C14 C9 C10 C11 -2.1(7) . . . . ?
C8 C9 C10 C11 -177.7(5) . . . . ?
C9 C10 C11 C12 2.8(6) . . . . ?
C9 C10 C11 O5 174.7(4) . . . . ?
C31 O5 C11 C12 -83.9(4) . . . . ?
C31 O5 C11 C10 104.0(4) . . . . ?
C10 C11 C12 C13 -1.9(6) . . . . ?
O5 C11 C12 C13 -173.6(3) . . . . ?
C11 C12 C13 C14 0.3(6) . . . . ?
C11 C12 C13 O6 173.8(3) . . . . ?
C32 O6 C13 C12 65.4(5) . . . . ?
C32 O6 C13 C14 -120.9(4) . . . . ?
C12 C13 C14 C9 0.4(7) . . . . ?
O6 C13 C14 C9 -173.3(4) . . . . ?
C10 C9 C14 C13 0.6(7) . . . . ?
C8 C9 C14 C13 176.2(5) . . . . ?
C20 C15 C16 C17 -0.5(6) . . . . ?
C21 C15 C16 C17 179.8(4) . . . . ?
C15 C16 C17 C18 -0.6(6) . . . . ?
C15 C16 C17 O8 -173.3(3) . . . . ?
C29 O8 C17 C16 -126.9(4) . . . . ?
C29 O8 C17 C18 60.2(5) . . . . ?
C16 C17 C18 C19 1.2(6) . . . . ?
O8 C17 C18 C19 173.9(3) . . . . ?
C17 C18 C19 C20 -0.8(6) . . . . ?
C17 C18 C19 O7 -174.0(3) . . . . ?
C34 O7 C19 C18 -86.6(4) . . . . ?
C34 O7 C19 C20 99.9(4) . . . . ?
C18 C19 C20 C15 -0.2(6) . . . . ?
O7 C19 C20 C15 173.1(3) . . . . ?
C16 C15 C20 C19 0.8(6) . . . . ?
C21 C15 C20 C19 -179.4(4) . . . . ?
C22 O3 C21 O4 0.8(8) . . . . ?
C22 O3 C21 C15 -178.6(4) . . . . ?
C16 C15 C21 O4 -175.6(5) . . . . ?
C20 C15 C21 O4 4.6(8) . . . . ?
C16 C15 C21 O3 3.8(7) . . . . ?
C20 C15 C21 O3 -175.9(4) . . . . ?
C21 O3 C22 C23 -178.0(4) . . . . ?
O3 C22 C23 C24 -65.7(5) . . . . ?
O3 C22 C23 C28 119.1(4) . . . . ?
C28 C23 C24 C25 0.0 . . . . ?
C22 C23 C24 C25 -175.2(3) . . . . ?
C23 C24 C25 C26 0.0 . . . . ?
C24 C25 C26 C27 0.0 . . . . ?
C25 C26 C27 C28 0.0 . . . . ?
C26 C27 C28 C23 0.0 . . . . ?
C24 C23 C28 C27 0.0 . . . . ?
C22 C23 C28 C27 175.2(3) . . . . ?
C30 N2 C29 N1 -0.6(5) . . . . ?
C30 N2 C29 O8 -179.1(3) . . . . ?
C31 N1 C29 N2 -1.9(5) . . . . ?
C31 N1 C29 O8 176.5(3) . . . . ?
C17 O8 C29 N2 -161.5(3) . . . . ?
C17 O8 C29 N1 19.8(5) . . . . ?
C36 N9 C30 N3 176.5(3) . . . . ?
C35 N9 C30 N3 -1.5(5) . . . . ?
C36 N9 C30 N2 -4.4(5) . . . . ?
C35 N9 C30 N2 177.6(4) . . . . ?
C31 N3 C30 N9 174.6(3) . . . . ?
C31 N3 C30 N2 -4.5(5) . . . . ?
C29 N2 C30 N9 -175.0(3) . . . . ?
C29 N2 C30 N3 4.0(5) . . . . ?
C30 N3 C31 N1 1.5(5) . . . . ?
C30 N3 C31 O5 -179.5(3) . . . . ?
C29 N1 C31 N3 1.4(5) . . . . ?
C29 N1 C31 O5 -177.5(3) . . . . ?
C11 O5 C31 N3 178.3(3) . . . . ?
C11 O5 C31 N1 -2.6(4) . . . . ?
C34 N4 C32 N5 2.9(5) . . . . ?
C34 N4 C32 O6 -177.7(3) . . . . ?
C33 N5 C32 N4 -2.9(5) . . . . ?
C33 N5 C32 O6 177.7(3) . . . . ?
C13 O6 C32 N4 13.6(5) . . . . ?
C13 O6 C32 N5 -166.9(3) . . . . ?
C39 N7 C33 N6 -1.1(5) . . . . ?
C40 N7 C33 N6 175.2(3) . . . . ?
C39 N7 C33 N5 179.1(3) . . . . ?
C40 N7 C33 N5 -4.7(5) . . . . ?
C34 N6 C33 N7 -177.3(3) . . . . ?
C34 N6 C33 N5 2.5(5) . . . . ?
C32 N5 C33 N7 179.7(3) . . . . ?
C32 N5 C33 N6 -0.2(5) . . . . ?
C33 N6 C34 N4 -2.6(5) . . . . ?
C33 N6 C34 O7 176.5(3) . . . . ?
C32 N4 C34 N6 0.2(5) . . . . ?
C32 N4 C34 O7 -178.9(3) . . . . ?
C19 O7 C34 N6 -179.2(3) . . . . ?
C19 O7 C34 N4 0.0(5) . . . . ?
C30 N9 C36 C37 106.9(4) . . . . ?
C35 N9 C36 C37 -75.0(4) . . . . ?
C43 N10 C37 C36 119.6(4) . . . . ?
C38 N10 C37 C36 -67.1(5) . . . . ?
N9 C36 C37 N10 -76.1(4) . . . . ?
C33 N7 C40 C41 116.7(4) . . . . ?
C39 N7 C40 C41 -66.8(5) . . . . ?
C46 N8 C41 C40 107.6(4) . . . . ?
C42 N8 C41 C40 -71.5(4) . . . . ?
N7 C40 C41 N8 -72.6(5) . . . . ?
C45 N14 C43 N10 -178.1(3) . . . . ?
C45 N14 C43 N16 1.1(5) . . . . ?
C37 N10 C43 N14 171.8(3) . . . . ?
C38 N10 C43 N14 -1.2(5) . . . . ?
C37 N10 C43 N16 -7.4(5) . . . . ?
C38 N10 C43 N16 179.6(4) . . . . ?
C44 N16 C43 N14 0.9(5) . . . . ?
C44 N16 C43 N10 -179.9(3) . . . . ?
C43 N16 C44 N15 -2.4(5) . . . . ?
C43 N16 C44 O10 179.1(3) . . . . ?
C45 N15 C44 N16 1.4(5) . . . . ?
C45 N15 C44 O10 179.8(3) . . . . ?
C53 O10 C44 N16 -167.0(3) . . . . ?
C53 O10 C44 N15 14.4(5) . . . . ?
C43 N14 C45 N15 -2.4(5) . . . . ?
C43 N14 C45 O11 177.7(3) . . . . ?
C44 N15 C45 N14 1.2(5) . . . . ?
C44 N15 C45 O11 -178.8(3) . . . . ?
C65 O11 C45 N14 179.9(3) . . . . ?
C65 O11 C45 N15 0.0(5) . . . . ?
C48 N12 C46 N8 -176.1(3) . . . . ?
C48 N12 C46 N11 3.2(4) . . . . ?
C41 N8 C46 N12 -7.2(4) . . . . ?
C42 N8 C46 N12 171.8(3) . . . . ?
C41 N8 C46 N11 173.4(3) . . . . ?
C42 N8 C46 N11 -7.6(5) . . . . ?
C47 N11 C46 N12 -2.3(4) . . . . ?
C47 N11 C46 N8 177.1(3) . . . . ?
C46 N11 C47 N13 -0.2(5) . . . . ?
C46 N11 C47 O9 179.0(3) . . . . ?
C48 N13 C47 N11 1.3(5) . . . . ?
C48 N13 C47 O9 -177.8(3) . . . . ?
C51 O9 C47 N11 173.2(3) . . . . ?
C51 O9 C47 N13 -7.6(4) . . . . ?
C46 N12 C48 N13 -1.9(5) . . . . ?
C46 N12 C48 O12 179.7(3) . . . . ?
C47 N13 C48 N12 -0.1(5) . . . . ?
C47 N13 C48 O12 178.1(3) . . . . ?
C68 O12 C48 N12 -160.1(3) . . . . ?
C68 O12 C48 N13 21.4(4) . . . . ?
C54 C49 C50 C51 -0.9(6) . . . . ?
C55 C49 C50 C51 -178.9(4) . . . . ?
C49 C50 C51 C52 -0.2(6) . . . . ?
C49 C50 C51 O9 171.1(3) . . . . ?
C47 O9 C51 C52 -74.6(4) . . . . ?
C47 O9 C51 C50 113.7(4) . . . . ?
C50 C51 C52 C53 1.2(6) . . . . ?
O9 C51 C52 C53 -170.0(3) . . . . ?
C51 C52 C53 C54 -1.1(6) . . . . ?
C51 C52 C53 O10 169.9(3) . . . . ?
C44 O10 C53 C54 -130.2(4) . . . . ?
C44 O10 C53 C52 58.4(5) . . . . ?
C52 C53 C54 C49 0.1(6) . . . . ?
O10 C53 C54 C49 -171.3(3) . . . . ?
C50 C49 C54 C53 0.9(6) . . . . ?
C55 C49 C54 C53 178.9(4) . . . . ?
C56 O14 C55 O13 -1.9(7) . . . . ?
C56 O14 C55 C49 178.3(4) . . . . ?
C50 C49 C55 O13 -8.5(7) . . . . ?
C54 C49 C55 O13 173.5(5) . . . . ?
C50 C49 C55 O14 171.3(4) . . . . ?
C54 C49 C55 O14 -6.7(6) . . . . ?
C55 O14 C56 C57 98.7(5) . . . . ?
O14 C56 C57 C62 90.4(5) . . . . ?
O14 C56 C57 C58 -90.1(5) . . . . ?
C62 C57 C58 C59 1.9(6) . . . . ?
C56 C57 C58 C59 -177.6(3) . . . . ?
C57 C58 C59 C60 -1.0(6) . . . . ?
C58 C59 C60 C61 -0.4(7) . . . . ?
C59 C60 C61 C62 0.7(7) . . . . ?
C58 C57 C62 C61 -1.6(5) . . . . ?
C56 C57 C62 C61 178.0(3) . . . . ?
C60 C61 C62 C57 0.3(6) . . . . ?
C67 C63 C64 C65 -0.5(5) . . . . ?
C69 C63 C64 C65 179.1(4) . . . . ?
C63 C64 C65 C66 1.0(5) . . . . ?
C63 C64 C65 O11 174.1(3) . . . . ?
C45 O11 C65 C66 -86.1(4) . . . . ?
C45 O11 C65 C64 100.7(4) . . . . ?
C64 C65 C66 C68 -0.7(5) . . . . ?
O11 C65 C66 C68 -173.6(3) . . . . ?
C64 C63 C67 C68 -0.3(6) . . . . ?
C69 C63 C67 C68 -179.9(4) . . . . ?
C63 C67 C68 C66 0.7(5) . . . . ?
C63 C67 C68 O12 -173.1(3) . . . . ?
C65 C66 C68 C67 -0.2(5) . . . . ?
C65 C66 C68 O12 173.5(3) . . . . ?
C48 O12 C68 C67 -124.6(3) . . . . ?
C48 O12 C68 C66 61.6(4) . . . . ?
C70 O16 C69 O15 0.0(7) . . . . ?
C70 O16 C69 C63 179.6(4) . . . . ?
C67 C63 C69 O15 -161.2(4) . . . . ?
C64 C63 C69 O15 19.2(7) . . . . ?
C67 C63 C69 O16 19.3(6) . . . . ?
C64 C63 C69 O16 -160.3(4) . . . . ?
C69 O16 C70 C71B -168.9(7) . . . . ?
C69 O16 C70 C71A -179.1(4) . . . . ?
O16 C70 C71A C72A -66.2(6) . . . . ?
C71B C70 C71A C72A -176(5) . . . . ?
O16 C70 C71A C76A 117.2(6) . . . . ?
C71B C70 C71A C76A 7(4) . . . . ?
C76A C71A C72A C73A 0.0 . . . . ?
C70 C71A C72A C73A -176.7(7) . . . . ?
C71A C72A C73A C74A 0.0 . . . . ?
C72A C73A C74A C75A 0.0 . . . . ?
C73A C74A C75A C76A 0.0 . . . . ?
C74A C75A C76A C71A 0.0 . . . . ?
C72A C71A C76A C75A 0.0 . . . . ?
C70 C71A C76A C75A 176.5(8) . . . . ?
O16 C70 C71B C72B -88.8(13) . . . . ?
C71A C70 C71B C72B -16(3) . . . . ?
O16 C70 C71B C76B 93.5(8) . . . . ?
C71A C70 C71B C76B 166(5) . . . . ?
C76B C71B C72B C73B 0.0 . . . . ?
C70 C71B C72B C73B -177.5(15) . . . . ?
C71B C72B C73B C74B 0.0 . . . . ?
C72B C73B C74B C75B 0.0 . . . . ?
C73B C74B C75B C76B 0.0 . . . . ?
C74B C75B C76B C71B 0.0 . . . . ?
C72B C71B C76B C75B 0.0 . . . . ?
C70 C71B C76B C75B 177.9(12) . . . . ?
